data_2000071
loop_
_publ_author_name
'Averbuch-Pouchot, M. T.'
'Durif, A.'

_publ_section_title
;
 Structure of copper tris(ethylenediammonium) bis(cyclo-tetraphosphate)
 tetradecahydrate
;
_journal_issue 1
_journal_name_full
;
 Acta Crystallographica, Section C: Crystal Structure Communications
;
_journal_page_first 46
_journal_page_last 49
_journal_paper_doi 10.1107/s0108270188010431
_journal_volume 45
_journal_year 1989
_chemical_formula_sum 'C6 H58 Cu N6 O38 P8'
_space_group_IT_number 14
_symmetry_cell_setting monoclinic
_symmetry_space_group_name_Hall '-P 2yn'
_symmetry_space_group_name_H-M 'P 1 21/n 1'
_cell_angle_alpha 90
_cell_angle_beta 106.69(1)
_cell_angle_gamma 90
_cell_formula_units_Z 2
_cell_length_a 13.162(8)
_cell_length_b 13.301(8)
_cell_length_c 12.308(8)
_cell_volume 2063.961
_exptl_crystal_density_diffrn 1.824
_refine_ls_R_factor_gt 0.037
_refine_ls_wR_factor_gt 0.037
_cod_original_sg_symbol_H-M 'P 21/n'
_cod_original_formula_sum 'C6 H58 Cu1 N6 O38 P8'
_cod_database_code 2000071

loop_
_symmetry_equiv_pos_site_id
_symmetry_equiv_pos_as_xyz
1 x,y,z
2 1/2-x,1/2+y,1/2-z
3 -x,-y,-z
4 -1/2+x,-1/2-y,-1/2+z

loop_
_atom_site_label
_atom_site_type_symbol
_atom_site_fract_x
_atom_site_fract_y
_atom_site_fract_z
Cu1 Cu 0.00000 0.00000 0.00000
P1 P 0.37328(7) 0.12931(7) 0.98129(7)
P2 P 0.33930(7) 0.34713(7) 0.99553(7)
P3 P 0.49916(7) 0.37894(7) 0.87022(7)
P4 P 0.48721(6) 0.16357(7) 0.81223(7)
O1 O 0.4136(2) 0.1220(2) 1.1066(2)
O2 O 0.3013(2) 0.0513(2) 0.9146(2)
O3 O 0.3143(2) 0.2353(2) 0.9439(2)
O4 O 0.4768(2) 0.1398(2) 0.9375(2)
O5 O 0.3517(2) 0.3478(2) 1.1183(2)
O6 O 0.2580(2) 0.4135(2) 0.9196(2)
O7 O 0.4533(2) 0.3692(2) 0.9779(2)
O8 O 0.6158(2) 0.3754(2) 0.9178(2)
O9 O 0.4478(2) 0.4642(2) 0.7962(2)
O10 O 0.4531(2) 0.2803(2) 0.7971(2)
O11 O 0.4065(2) 0.1069(2) 0.7252(2)
O12 O 0.6015(2) 0.1549(2) 0.8201(2)
O13 O 0.0632(2) 0.1301(2) -0.0133(2)
O14 O 0.1979(2) 0.5126(2) 0.2709(2)
O15 O 0.1391(2) -0.0703(2) -0.0639(2)
O16 O 0.3067(2) 0.2437(2) 0.4562(3)
O17 O 0.0898(2) -0.0135(3) 0.1592(2)
O18 O 0.4500(2) 0.2378(3) 0.3301(2)
O19 O 0.1774(3) 0.2439(3) 0.1560(3)
N1 N 0.1329(2) 0.3900(2) 0.6988(3)
N2 N 0.1812(2) 0.1155(2) 0.6574(2)
C1 C 0.1371(3) 0.2054(3) 0.7003(3)
C2 C 0.1776(3) 0.2994(3) 0.6585(3)
N3 N 0.6446(3) 0.9669(3) 0.5298(3)
C3? C 0.018(1) 0.551(1) -0.007(2)
C4? C 0.4563(4) 0.9739(4) 0.5195(5)
H1 H 0.089(4) 0.164(4) 0.037(4)
H2 H 0.036(3) 0.163(3) -0.061(3)
H3 H 0.166(4) 0.464(4) 0.283(4)
H4 H 0.171(4) 0.559(4) 0.305(4)
H5 H 0.188(4) -0.031(4) -0.059(4)
H6 H 0.106(4) -0.068(4) -0.127(4)
H7 H 0.240(4) 0.240(5) 0.433(5)
H8 H 0.319(4) 0.299(4) 0.486(4)
H9 H 0.153(3) -0.006(4) 0.181(4)
H10 H 0.058(5) -0.001(5) 0.198(5)
H11 H 0.388(4) 0.233(4) 0.353(4)
H12 H 0.438(4) 0.257(5) 0.272(5)
H13 H 0.228(4) 0.271(4) 0.154(4)
H14 H 0.157(4) 0.269(4) 0.203(4)
H15 H 0.061(3) 0.390(3) 0.677(3)
H16 H 0.151(3) 0.440(3) 0.666(3)
H17 H 0.162(3) 0.395(3) 0.779(3)
H18 H 0.252(3) 0.115(3) 0.689(3)
H19 H 0.168(3) 0.119(3) 0.578(3)
H20 H 0.153(3) 0.064(3) 0.675(3)
H21 H 0.063(3) 0.202(3) 0.676(3)
H22 H 0.157(3) 0.201(3) 0.785(3)
H23 H 0.157(3) 0.298(3) 0.573(3)
H24 H 0.255(3) 0.306(3) 0.679(3)
H25 H 0.648(4) 0.907(4) 0.513(4)
H26 H 0.665(3) 0.969(3) 0.606(4)
H27 H 0.699(4) 0.996(4) 0.497(4)
O13B O -0.0632(2) -0.1301(2) 0.0133(2)
O15B O -0.1391(2) 0.0703(2) 0.0639(2)
O17B O -0.0898(2) 0.0135(3) -0.1592(2)
H1B H -0.089(4) -0.164(4) -0.037(4)
H2B H -0.036(3) -0.163(3) 0.061(3)
H5B H -0.188(4) 0.031(4) 0.059(4)
H6B H -0.106(4) 0.068(4) 0.127(4)
H9B H -0.153(3) 0.006(4) -0.181(4)
H10B H -0.058(5) 0.001(5) -0.198(5)

loop_
_atom_type_symbol
_atom_type_radius_bond
C 0.68
H 0.23
Cu 1.52
N 0.68
O 0.68
P 1.05
